data_7152324
loop_
_publ_author_name
'Bhanuchandra, M.'
'Kuram, Malleswara Rao'
'Sahoo, Akhila K.'

_publ_section_title
;
 A convenient approach to \b-heteroarylated (C-N bond) ketones from
 Cs(2)CO(3) promoted reaction between propargyl alcohols and
 nitrogen-heterocycles.
;
_journal_issue 17
_journal_name_full 'Organic &amp; biomolecular chemistry'
_journal_page_first 3538
_journal_page_last 3555
_journal_paper_doi 10.1039/c2ob25165e
_journal_volume 10
_journal_year 2012
_chemical_formula_moiety C24
_chemical_formula_sum 'C24 H20 N2 O'
_chemical_formula_weight 352.42
_chemical_name_systematic
;
?
;
_space_group_IT_number 14
_symmetry_cell_setting monoclinic
_symmetry_space_group_name_Hall '-P 2ybc'
_symmetry_space_group_name_H-M 'P 1 21/c 1'
_atom_sites_solution_hydrogens geom
_atom_sites_solution_primary direct
_atom_sites_solution_secondary difmap
_audit_creation_method SHELXL-97
_cell_angle_alpha 90.00
_cell_angle_beta 115.173(10)
_cell_angle_gamma 90.00
_cell_formula_units_Z 4
_cell_length_a 10.9862(9)
_cell_length_b 19.4309(13)
_cell_length_c 9.9118(9)
_cell_measurement_reflns_used 3462
_cell_measurement_temperature 298(2)
_cell_measurement_theta_max 24.6519
_cell_measurement_theta_min 3.0864
_cell_volume 1914.9(3)
_computing_structure_refinement 'SHELXL-97 (Sheldrick, 1997)'
_computing_structure_solution 'SHELXS-97 (Sheldrick, 1990)'
_diffrn_ambient_temperature 298(2)
_diffrn_measured_fraction_theta_full 0.998
_diffrn_measured_fraction_theta_max 0.998
_diffrn_measurement_device_type 'Xcalibur, Eos, Gemini'
_diffrn_radiation_monochromator graphite
_diffrn_radiation_source 'fine-focus sealed tube'
_diffrn_radiation_type MoK\a
_diffrn_radiation_wavelength 0.71073
_diffrn_reflns_av_R_equivalents 0.0184
_diffrn_reflns_av_sigmaI/netI 0.0283
_diffrn_reflns_limit_h_max 12
_diffrn_reflns_limit_h_min -12
_diffrn_reflns_limit_k_max 22
_diffrn_reflns_limit_k_min -14
_diffrn_reflns_limit_l_max 11
_diffrn_reflns_limit_l_min -10
_diffrn_reflns_number 7332
_diffrn_reflns_theta_full 24.68
_diffrn_reflns_theta_max 24.68
_diffrn_reflns_theta_min 3.09
_exptl_absorpt_coefficient_mu 0.075
_exptl_absorpt_correction_T_max 1.00000
_exptl_absorpt_correction_T_min 0.91047
_exptl_absorpt_correction_type multi-scan
_exptl_absorpt_process_details SADABS
_exptl_crystal_colour colorless
_exptl_crystal_density_diffrn 1.222
_exptl_crystal_density_method 'not measured'
_exptl_crystal_description block
_exptl_crystal_F_000 744
_exptl_crystal_size_max 0.20
_exptl_crystal_size_mid 0.18
_exptl_crystal_size_min 0.16
_refine_diff_density_max 0.118
_refine_diff_density_min -0.114
_refine_diff_density_rms 0.023
_refine_ls_extinction_coef 0.0139(16)
_refine_ls_extinction_expression Fc^*^=kFc[1+0.001xFc^2^\l^3^/sin(2\q)]^-1/4^
_refine_ls_extinction_method SHELXL
_refine_ls_goodness_of_fit_ref 1.068
_refine_ls_hydrogen_treatment mixed
_refine_ls_matrix_type full
_refine_ls_number_parameters 248
_refine_ls_number_reflns 3254
_refine_ls_number_restraints 0
_refine_ls_restrained_S_all 1.068
_refine_ls_R_factor_all 0.0620
_refine_ls_R_factor_gt 0.0371
_refine_ls_shift/su_max 4.308
_refine_ls_shift/su_mean 0.028
_refine_ls_structure_factor_coef Fsqd
_refine_ls_weighting_details 'calc w=1/[\s^2^(Fo^2^)+(0.0538P)^2^+0.0008P] where P=(Fo^2^+2Fc^2^)/3'
_refine_ls_weighting_scheme calc
_refine_ls_wR_factor_gt 0.0962
_refine_ls_wR_factor_ref 0.1026
_reflns_number_gt 2181
_reflns_number_total 3254
_reflns_threshold_expression >2sigma(I)
_cod_data_source_file c2ob25165e.txt
_cod_data_source_block aks31
_cod_depositor_comments
;
The following automatic conversions were performed:

'_symmetry_cell_setting' value 'Monoclinic' changed to 'monoclinic'
according to /home/saulius/struct/CIF-dictionaries/cif_core.dic
dictionary named 'cif_core.dic' version 2.4.1 from
2010-06-29.

'_exptl_absorpt_correction_type' value 'Multi-Scan'
changed to 'multi-scan' according to
/home/saulius/struct/CIF-dictionaries/cif_core.dic dictionary named
'cif_core.dic' version 2.4.1 from 2010-06-29.

Automatic conversion script
Id: cif_fix_values 1715 2011-07-08 13:25:40Z adriana 
;
_cod_original_sg_symbol_H-M P21/c
_cod_database_code 7152324

loop_
_symmetry_equiv_pos_as_xyz
'x, y, z'
'-x, y+1/2, -z+1/2'
'-x, -y, -z'
'x, -y-1/2, z-1/2'

loop_
_atom_site_label
_atom_site_type_symbol
_atom_site_fract_x
_atom_site_fract_y
_atom_site_fract_z
_atom_site_U_iso_or_equiv
_atom_site_adp_type
_atom_site_occupancy
_atom_site_symmetry_multiplicity
_atom_site_calc_flag
_atom_site_refinement_flags
N2 N 0.76296(11) 0.04352(6) 0.61955(13) 0.0491(3) Uani 1 1 d .
N1 N 0.86632(10) 0.00305(6) 0.70657(13) 0.0488(3) Uani 1 1 d .
O1 O 0.80883(10) 0.04603(6) 0.97736(13) 0.0754(4) Uani 1 1 d .
C1 C 0.57187(13) 0.04476(7) 0.86696(15) 0.0450(4) Uani 1 1 d .
C7 C 0.70630(14) 0.01862(8) 0.88876(16) 0.0505(4) Uani 1 1 d .
C18 C 0.81528(13) 0.08695(7) 0.55386(16) 0.0467(4) Uani 1 1 d .
C8 C 0.71501(14) -0.04495(7) 0.80530(17) 0.0512(4) Uani 1 1 d .
H8A H 0.6440 -0.0432 0.7048 0.061 Uiso 1 1 calc R
H8B H 0.6997 -0.0852 0.8538 0.061 Uiso 1 1 calc R
C9 C 0.84930(14) -0.05287(7) 0.79688(18) 0.0485(4) Uani 1 1 d .
H9 H 0.9207(13) -0.0486(7) 0.8982(17) 0.058 Uiso 1 1 calc .
C20 C 0.60338(15) 0.15532(8) 0.44005(18) 0.0576(4) Uani 1 1 d .
H20 H 0.5686 0.1301 0.4953 0.069 Uiso 1 1 calc R
C19 C 0.73153(14) 0.14067(7) 0.45242(16) 0.0504(4) Uani 1 1 d .
C6 C 0.56452(16) 0.09892(8) 0.95337(19) 0.0623(5) Uani 1 1 d .
H6 H 0.6433 0.1188 1.0228 0.075 Uiso 1 1 calc R
C10 C 0.86393(13) -0.12225(8) 0.73647(18) 0.0491(4) Uani 1 1 d .
C4 C 0.32559(16) 0.09540(9) 0.83593(19) 0.0631(5) Uani 1 1 d .
H4 H 0.2429 0.1127 0.8249 0.076 Uiso 1 1 calc R
C2 C 0.45312(14) 0.01665(8) 0.76553(19) 0.0610(5) Uani 1 1 d .
H2 H 0.4555 -0.0200 0.7062 0.073 Uiso 1 1 calc R
C16 C 0.97980(15) 0.01987(8) 0.6960(2) 0.0664(5) Uani 1 1 d .
H16 H 1.0631 -0.0012 0.7458 0.080 Uiso 1 1 calc R
C17 C 0.95123(15) 0.07338(9) 0.5990(2) 0.0657(5) Uani 1 1 d .
H17 H 1.0102 0.0961 0.5691 0.079 Uiso 1 1 calc R
C3 C 0.33083(15) 0.04188(9) 0.7505(2) 0.0687(5) Uani 1 1 d .
H3 H 0.2516 0.0222 0.6816 0.082 Uiso 1 1 calc R
C11 C 0.95612(17) -0.16920(9) 0.8279(2) 0.0676(5) Uani 1 1 d .
H11 H 1.0113 -0.1575 0.9261 0.081 Uiso 1 1 calc R
C5 C 0.44180(17) 0.12380(8) 0.9379(2) 0.0689(5) Uani 1 1 d .
H5 H 0.4383 0.1601 0.9973 0.083 Uiso 1 1 calc R
C24 C 0.77953(17) 0.17903(9) 0.36697(19) 0.0703(5) Uani 1 1 d .
H24 H 0.8641 0.1694 0.3714 0.084 Uiso 1 1 calc R
C15 C 0.78511(16) -0.14056(9) 0.5908(2) 0.0684(5) Uani 1 1 d .
H15 H 0.7225 -0.1094 0.5276 0.082 Uiso 1 1 calc R
C21 C 0.52743(18) 0.20680(9) 0.3469(2) 0.0713(5) Uani 1 1 d .
H21 H 0.4413 0.2156 0.3387 0.086 Uiso 1 1 calc R
C13 C 0.8885(2) -0.25102(10) 0.6317(3) 0.0894(7) Uani 1 1 d .
H13 H 0.8959 -0.2946 0.5972 0.107 Uiso 1 1 calc R
C22 C 0.5778(2) 0.24524(10) 0.2662(2) 0.0809(6) Uani 1 1 d .
H22 H 0.5270 0.2807 0.2051 0.097 Uiso 1 1 calc R
C12 C 0.9671(2) -0.23342(11) 0.7748(3) 0.0886(6) Uani 1 1 d .
H12 H 1.0291 -0.2649 0.8378 0.106 Uiso 1 1 calc R
C14 C 0.7977(2) -0.20473(11) 0.5371(3) 0.0842(6) Uani 1 1 d .
H14 H 0.7453 -0.2163 0.4381 0.101 Uiso 1 1 calc R
C23 C 0.7039(2) 0.23097(11) 0.2761(2) 0.0856(6) Uani 1 1 d .
H23 H 0.7382 0.2567 0.2209 0.103 Uiso 1 1 calc R

loop_
_atom_site_aniso_label
_atom_site_aniso_U_11
_atom_site_aniso_U_22
_atom_site_aniso_U_33
_atom_site_aniso_U_23
_atom_site_aniso_U_13
_atom_site_aniso_U_12
N2 0.0391(6) 0.0530(7) 0.0530(8) 0.0020(6) 0.0175(6) -0.0005(6)
N1 0.0367(6) 0.0500(7) 0.0595(8) 0.0018(6) 0.0202(6) -0.0014(6)
O1 0.0471(6) 0.0959(9) 0.0717(8) -0.0286(7) 0.0142(6) -0.0082(6)
C1 0.0477(8) 0.0461(8) 0.0434(8) 0.0001(7) 0.0216(7) -0.0039(7)
C7 0.0478(9) 0.0582(10) 0.0458(9) -0.0019(8) 0.0202(7) -0.0047(8)
C18 0.0446(8) 0.0461(8) 0.0490(9) -0.0058(7) 0.0195(7) -0.0080(7)
C8 0.0481(8) 0.0541(9) 0.0572(10) -0.0006(8) 0.0281(7) -0.0042(7)
C9 0.0426(8) 0.0533(9) 0.0481(9) 0.0027(8) 0.0178(7) -0.0014(7)
C20 0.0589(10) 0.0542(10) 0.0588(10) -0.0034(8) 0.0242(8) -0.0022(8)
C19 0.0528(9) 0.0467(8) 0.0471(9) -0.0093(7) 0.0167(7) -0.0096(8)
C6 0.0603(10) 0.0631(10) 0.0637(11) -0.0148(9) 0.0266(8) -0.0085(9)
C10 0.0439(8) 0.0527(9) 0.0585(10) 0.0051(8) 0.0293(8) -0.0006(7)
C4 0.0571(10) 0.0657(11) 0.0723(12) 0.0025(10) 0.0329(9) 0.0100(9)
C2 0.0487(9) 0.0658(11) 0.0667(11) -0.0197(9) 0.0228(8) -0.0015(8)
C16 0.0378(8) 0.0723(11) 0.0910(13) 0.0164(10) 0.0294(9) 0.0022(8)
C17 0.0486(10) 0.0669(11) 0.0876(13) 0.0113(10) 0.0347(9) -0.0079(8)
C3 0.0462(9) 0.0812(12) 0.0739(12) -0.0192(10) 0.0210(9) -0.0016(9)
C11 0.0731(11) 0.0656(11) 0.0714(12) 0.0166(10) 0.0377(10) 0.0126(9)
C5 0.0777(12) 0.0588(11) 0.0818(13) -0.0144(10) 0.0450(11) 0.0003(10)
C24 0.0644(10) 0.0819(12) 0.0633(11) 0.0140(10) 0.0259(9) -0.0050(10)
C15 0.0617(10) 0.0741(12) 0.0684(12) -0.0059(10) 0.0266(9) 0.0031(9)
C21 0.0687(11) 0.0666(11) 0.0708(12) 0.0020(10) 0.0220(10) 0.0105(10)
C13 0.1155(17) 0.0548(12) 0.139(2) -0.0077(14) 0.0932(16) -0.0065(13)
C22 0.0880(15) 0.0691(12) 0.0686(13) 0.0122(10) 0.0169(11) 0.0061(11)
C12 0.1106(17) 0.0645(13) 0.1120(18) 0.0259(13) 0.0680(15) 0.0244(12)
C14 0.0872(13) 0.0862(14) 0.0929(16) -0.0298(13) 0.0515(12) -0.0187(12)
C23 0.0869(14) 0.0900(14) 0.0758(14) 0.0276(12) 0.0306(11) -0.0045(12)

loop_
_atom_type_symbol
_atom_type_description
_atom_type_scat_dispersion_real
_atom_type_scat_dispersion_imag
_atom_type_scat_source
C C 0.0033 0.0016 'International Tables Vol C Tables 4.2.6.8 and 6.1.1.4'
H H 0.0000 0.0000 'International Tables Vol C Tables 4.2.6.8 and 6.1.1.4'
N N 0.0061 0.0033 'International Tables Vol C Tables 4.2.6.8 and 6.1.1.4'
O O 0.0106 0.0060 'International Tables Vol C Tables 4.2.6.8 and 6.1.1.4'

loop_
_geom_angle_atom_site_label_1
_geom_angle_atom_site_label_2
_geom_angle_atom_site_label_3
_geom_angle
C18 N2 N1 105.08(11)
C16 N1 N2 111.55(12)
C16 N1 C9 126.43(13)
N2 N1 C9 122.01(11)
C2 C1 C6 117.91(13)
C2 C1 C7 122.97(14)
C6 C1 C7 119.11(13)
O1 C7 C1 120.79(14)
O1 C7 C8 119.84(13)
C1 C7 C8 119.30(12)
N2 C18 C17 110.46(13)
N2 C18 C19 120.54(12)
C17 C18 C19 128.99(14)
C7 C8 C9 113.67(12)
N1 C9 C10 110.84(12)
N1 C9 C8 109.66(11)
C10 C9 C8 112.41(12)
C21 C20 C19 120.70(16)
C24 C19 C20 117.98(15)
C24 C19 C18 120.56(14)
C20 C19 C18 121.45(14)
C5 C6 C1 120.74(15)
C15 C10 C11 118.48(15)
C15 C10 C9 121.35(14)
C11 C10 C9 120.16(15)
C3 C4 C5 119.85(15)
C1 C2 C3 121.03(15)
N1 C16 C17 107.48(13)
C16 C17 C18 105.42(14)
C4 C3 C2 120.22(15)
C10 C11 C12 120.49(18)
C4 C5 C6 120.24(16)
C23 C24 C19 120.93(17)
C10 C15 C14 120.93(17)
C22 C21 C20 120.49(18)
C12 C13 C14 120.27(19)
C21 C22 C23 119.53(18)
C13 C12 C11 120.51(19)
C13 C14 C15 119.30(19)
C24 C23 C22 120.35(18)

loop_
_geom_bond_atom_site_label_1
_geom_bond_atom_site_label_2
_geom_bond_distance
N2 C18 1.3360(18)
N2 N1 1.3485(15)
N1 C16 1.3355(18)
N1 C9 1.4695(18)
O1 C7 1.2175(16)
C1 C2 1.3768(18)
C1 C6 1.381(2)
C1 C7 1.4881(19)
C7 C8 1.512(2)
C18 C17 1.390(2)
C18 C19 1.470(2)
C8 C9 1.521(2)
C9 C10 1.511(2)
C20 C21 1.376(2)
C20 C19 1.390(2)
C19 C24 1.390(2)
C6 C5 1.378(2)
C10 C15 1.377(2)
C10 C11 1.378(2)
C4 C3 1.358(2)
C4 C5 1.363(2)
C2 C3 1.377(2)
C16 C17 1.359(2)
C11 C12 1.379(3)
C24 C23 1.373(2)
C15 C14 1.386(2)
C21 C22 1.372(3)
C13 C12 1.354(3)
C13 C14 1.373(3)
C22 C23 1.375(2)
